data_7243810
loop_
_publ_author_name
'Shchegolkov, Evgeny V.'
'Burgart, Yanina V.'
'Matsneva, Daria A.'
'Borisevich, Sophia S.'
'Kadyrova, Renata A.'
'Orshanskaya, Iana R.'
'Zarubaev, Vladimir V.'
'Saloutin, Victor I.'

_publ_section_title
;
 Polyfluoroalkylated antipyrines in Pd-catalyzed transformations
;
_journal_issue 56
_journal_name_full 'RSC Advances'
_journal_page_first 35174
_journal_page_last 35181
_journal_paper_doi 10.1039/D1RA06967E
_journal_volume 11
_journal_year 2021
_chemical_formula_moiety 'C18 H12 F6 N2 O'
_chemical_formula_sum 'C18 H12 F6 N2 O'
_chemical_formula_weight 386.30
_space_group_crystal_system triclinic
_space_group_IT_number 2
_space_group_name_Hall '-P 1'
_space_group_name_H-M_alt 'P -1'
_atom_sites_solution_hydrogens mixed
_atom_sites_solution_primary dual
_audit_creation_date 2021-09-17
_audit_creation_method
;
Olex2 1.3
(compiled 2020.11.12 svn.r5f609507 for OlexSys, GUI svn.r6272)
;
_audit_update_record
;
2021-09-17 deposited with the CCDC.	2021-10-21 downloaded from the CCDC.
;
_cell_angle_alpha 93.734(6)
_cell_angle_beta 90.935(6)
_cell_angle_gamma 95.221(6)
_cell_formula_units_Z 4
_cell_length_a 8.6416(7)
_cell_length_b 11.0188(9)
_cell_length_c 18.0722(14)
_cell_measurement_reflns_used 2223
_cell_measurement_temperature 295(2)
_cell_measurement_theta_max 22.5630
_cell_measurement_theta_min 3.7390
_cell_volume 1709.6(2)
_computing_cell_refinement 'CrysAlisPro 1.171.39.38a (Rigaku OD, 2017)'
_computing_data_collection 'CrysAlisPro 1.171.39.38a (Rigaku OD, 2017)'
_computing_data_reduction 'CrysAlisPro 1.171.39.38a (Rigaku OD, 2017)'
_computing_molecular_graphics 'Olex2 1.3 (Dolomanov et al., 2009)'
_computing_publication_material 'Olex2 1.3 (Dolomanov et al., 2009)'
_computing_structure_refinement 'SHELXL 2018/3 (Sheldrick, 2015)'
_computing_structure_solution 'SHELXT 2018/2 (Sheldrick, 2018)'
_diffrn_ambient_temperature 295(2)
_diffrn_detector_area_resol_mean 16.5253
_diffrn_detector_type Sapphire3
_diffrn_measured_fraction_theta_full 0.992
_diffrn_measured_fraction_theta_max 0.987
_diffrn_measurement_details
;
List of Runs (angles in degrees, time in seconds):

  # Type    Start    End  Width  t~exp~   \w     \q     \k     \f   Frames
#--------------------------------------------------------------------------
  1  \w    -39.00   5.00   1.00   50.00    --   22.52 -87.00  20.00   44
  2  \w    -11.00  14.00   1.00   50.00    --   22.52  87.00 137.00   25
  3  \w    -60.00  39.00   1.00   50.00    --  -23.92  87.00 137.00   99
  4  \w    -26.00   0.00   1.00   50.00    --  -23.92 -87.00  20.00   26
  5  \w     35.00  98.00   1.00   50.00    --   22.52 178.00 150.00   63
  6  \w    -25.00  64.00   1.00   50.00    --   22.52 -99.00 -30.00   89
  7  \w     -3.00  95.00   1.00   50.00    --   22.52  38.00 -60.00   98
;
_diffrn_measurement_device 'four-circle diffractometer'
_diffrn_measurement_device_type 'Xcalibur, Sapphire3'
_diffrn_measurement_method '\w scans'
_diffrn_radiation_type MoK\a
_diffrn_radiation_wavelength 0.71073
_diffrn_reflns_av_R_equivalents 0.0487
_diffrn_reflns_av_unetI/netI 0.0896
_diffrn_reflns_Laue_measured_fraction_full 0.992
_diffrn_reflns_Laue_measured_fraction_max 0.987
_diffrn_reflns_limit_h_max 10
_diffrn_reflns_limit_h_min -11
_diffrn_reflns_limit_k_max 14
_diffrn_reflns_limit_k_min -14
_diffrn_reflns_limit_l_max 23
_diffrn_reflns_limit_l_min -24
_diffrn_reflns_number 15737
_diffrn_reflns_point_group_measured_fraction_full 0.992
_diffrn_reflns_point_group_measured_fraction_max 0.987
_diffrn_reflns_theta_full 25.242
_diffrn_reflns_theta_max 28.276
_diffrn_reflns_theta_min 3.612
_exptl_absorpt_coefficient_mu 0.139
_exptl_absorpt_correction_T_max 1.00000
_exptl_absorpt_correction_T_min 0.63424
_exptl_absorpt_correction_type multi-scan
_exptl_absorpt_process_details
;
CrysAlisPro 1.171.39.38a (Rigaku Oxford Diffraction, 2017)
Empirical absorption correction using spherical harmonics,
 implemented in SCALE3 ABSPACK scaling algorithm.
;
_exptl_crystal_colour colourless
_exptl_crystal_colour_primary colourless
_exptl_crystal_density_diffrn 1.501
_exptl_crystal_description prism
_exptl_crystal_F_000 784
_exptl_crystal_size_max 0.39
_exptl_crystal_size_mid 0.27
_exptl_crystal_size_min 0.12
_refine_diff_density_max 0.292
_refine_diff_density_min -0.250
_refine_diff_density_rms 0.046
_refine_ls_extinction_method none
_refine_ls_goodness_of_fit_ref 0.973
_refine_ls_hydrogen_treatment mixed
_refine_ls_matrix_type full
_refine_ls_number_parameters 584
_refine_ls_number_reflns 8397
_refine_ls_number_restraints 66
_refine_ls_restrained_S_all 0.981
_refine_ls_R_factor_all 0.1583
_refine_ls_R_factor_gt 0.0569
_refine_ls_shift/su_max 0.000
_refine_ls_shift/su_mean 0.000
_refine_ls_structure_factor_coef Fsqd
_refine_ls_weighting_details 'w=1/[\s^2^(Fo^2^)+(0.0565P)^2^] where P=(Fo^2^+2Fc^2^)/3'
_refine_ls_weighting_scheme calc
_refine_ls_wR_factor_gt 0.1228
_refine_ls_wR_factor_ref 0.1816
_reflns_Friedel_coverage 0.000
_reflns_number_gt 3326
_reflns_number_total 8397
_reflns_threshold_expression 'I > 2\s(I)'
_cod_data_source_file d1ra06967e2.cif
_cod_data_source_block exp_1081
_cod_database_code 7243810
_shelx_shelxl_version_number 2018/3
_shelx_space_group_comment
;
The symmetry employed for this shelxl refinement is uniquely defined
by the following loop, which should always be used as a source of
symmetry information in preference to the above space-group names.
They are only intended as comments.
;
_shelx_estimated_absorpt_t_max 0.983
_shelx_estimated_absorpt_t_min 0.948
_olex2_refinement_description
;
1. Fixed Uiso
 At 1.2 times of:
  All C(H) groups
 At 1.5 times of:
  All C(H,H,H) groups
2. Restrained distances
 C11B-C10B
 1.4 with sigma of 0.02
 C9-C8B
 1.4 with sigma of 0.02
 C8B-C7B
 1.4 with sigma of 0.02
 C10B-C9
 1.4 with sigma of 0.02
 C7B-C6
 1.4 with sigma of 0.02
 C11B-C6
 1.4 with sigma of 0.02
3. Uiso/Uaniso restraints and constraints
Uanis(F4A) \\sim Ueq, Uanis(F6B) \\sim Ueq, Uanis(F5A) \\sim Ueq, Uanis(F5B)
\\sim Ueq, Uanis(F6A) \\sim Ueq, Uanis(F4B) \\sim Ueq: with sigma of 0.01 and
sigma for terminal atoms of 0.02
Uanis(C10B) \\sim Ueq, Uanis(C11B) \\sim Ueq, Uanis(C8B) \\sim Ueq, Uanis(C7B)
\\sim Ueq: with sigma of 0.005 and sigma for terminal atoms of 0.01
4. Others
 Fixed Sof: C7(0.93) H7(0.93) C8(0.93) H8(0.93) C10(0.93) H10(0.93) C11(0.93)
 H11(0.93) F4A(0.4) F5A(0.4) F6A(0.4) F4B(0.6) F5B(0.6) F6B(0.6) C8B(0.07)
 H8B(0.07) C7B(0.07) H7B(0.07) C11B(0.07) H11B(0.07) C10B(0.07) H10B(0.07)
5.a Aromatic/amide H refined with riding coordinates:
 C13(H13), C14(H14), C15(H15), C16(H16), C17(H17), C13A(H13A), C14A(H14A),
 C15A(H15A), C16A(H16A), C17A(H17A), C8B(H8B), C7B(H7B), C11B(H11B), C10B(H10B)
5.b Idealised Me refined as rotating group:
 C01E(H01A,H01B,H01C), C019(H01D,H01E,H01F)
;
_olex2_submission_special_instructions 'No special instructions were received'
_oxdiff_exptl_absorpt_empirical_details
;
Empirical correction (ABSPACK) includes:
- Absorption correction using spherical harmonics
- Frame scaling
;

loop_
_space_group_symop_operation_xyz
'x, y, z'
'-x, -y, -z'

loop_
_atom_site_label
_atom_site_type_symbol
_atom_site_fract_x
_atom_site_fract_y
_atom_site_fract_z
_atom_site_U_iso_or_equiv
_atom_site_adp_type
_atom_site_occupancy
_atom_site_site_symmetry_order
_atom_site_calc_flag
_atom_site_refinement_flags_posn
_atom_site_refinement_flags_adp
_atom_site_refinement_flags_occupancy
_atom_site_disorder_assembly
_atom_site_disorder_group
F1 F 0.3671(3) 0.7578(3) 0.57570(15) 0.1446(11) Uani 1 1 d . . . . .
F2 F 0.2560(4) 0.5835(3) 0.59562(17) 0.1525(12) Uani 1 1 d . . . . .
F3 F 0.4172(3) 0.6755(3) 0.67389(15) 0.1368(10) Uani 1 1 d . . . . .
F4 F 0.2728(3) 1.2235(2) 0.39474(12) 0.1226(9) Uani 1 1 d . . . . .
F5 F 0.3564(3) 1.33813(19) 0.48854(11) 0.0949(6) Uani 1 1 d . . . . .
F6 F 0.1149(3) 1.3180(2) 0.46032(15) 0.1295(10) Uani 1 1 d . . . . .
O1 O -0.0739(3) 0.96278(18) 0.72838(11) 0.0689(6) Uani 1 1 d . . . . .
N1 N -0.0036(3) 0.7711(2) 0.74933(13) 0.0595(6) Uani 1 1 d . . . . .
N2 N 0.0920(3) 0.6887(2) 0.71604(14) 0.0639(7) Uani 1 1 d . . . . .
C1 C 0.2424(4) 1.2550(3) 0.4641(2) 0.0777(10) Uani 1 1 d . . . . .
C01A C 0.3034(5) 0.6925(4) 0.6263(2) 0.0900(12) Uani 1 1 d . . . . .
C01E C 0.1540(4) 0.6024(3) 0.7651(2) 0.0862(11) Uani 1 1 d . . . . .
H01A H 0.228226 0.645720 0.799606 0.129 Uiso 1 1 calc R U . . .
H01B H 0.203660 0.541828 0.735890 0.129 Uiso 1 1 calc R U . . .
H01C H 0.070421 0.563207 0.791776 0.129 Uiso 1 1 calc R U . . .
C3 C 0.1737(4) 0.7513(3) 0.66428(16) 0.0599(8) Uani 1 1 d . . . . .
C4 C 0.1254(3) 0.8650(3) 0.65766(15) 0.0564(7) Uani 1 1 d . . . . .
C5 C 0.0068(3) 0.8790(3) 0.71375(15) 0.0540(7) Uani 1 1 d . . . . .
C6 C 0.1629(3) 0.9604(3) 0.60550(16) 0.0575(7) Uani 1 1 d D . . . .
C7 C 0.1720(4) 1.0811(3) 0.63313(19) 0.0617(8) Uani 0.93 1 d . . P A 1
H7 H 0.149(3) 1.102(3) 0.6858(17) 0.066(9) Uiso 0.93 1 d . . P . .
C8 C 0.1999(4) 1.1763(3) 0.58734(18) 0.0646(9) Uani 0.93 1 d . . P A 1
H8 H 0.209(4) 1.268(3) 0.6106(17) 0.081(10) Uiso 0.93 1 d . . P . .
C9 C 0.2180(3) 1.1522(3) 0.51274(17) 0.0643(8) Uani 1 1 d D . . . .
C10 C 0.2091(4) 1.0316(4) 0.4832(2) 0.0696(10) Uani 0.93 1 d . . P A 1
H10 H 0.212(4) 1.019(3) 0.4303(19) 0.076(10) Uiso 0.93 1 d . . P . .
C11 C 0.1811(4) 0.9366(4) 0.52882(19) 0.0645(9) Uani 0.93 1 d . . P A 1
H11 H 0.167(4) 0.853(3) 0.5086(16) 0.070(10) Uiso 0.93 1 d . . P . .
C12 C -0.1270(4) 0.7290(3) 0.79610(16) 0.0569(7) Uani 1 1 d . . . . .
C13 C -0.2414(4) 0.6419(3) 0.76935(19) 0.0757(9) Uani 1 1 d . . . . .
H13 H -0.239065 0.609272 0.720654 0.091 Uiso 1 1 calc R U . . .
C14 C -0.3591(5) 0.6032(3) 0.8147(2) 0.0911(11) Uani 1 1 d . . . . .
H14 H -0.437312 0.544744 0.796504 0.109 Uiso 1 1 calc R U . . .
C15 C -0.3620(5) 0.6504(4) 0.8869(2) 0.0941(13) Uani 1 1 d . . . . .
H15 H -0.441073 0.623438 0.917790 0.113 Uiso 1 1 calc R U . . .
C16 C -0.2478(6) 0.7371(4) 0.9128(2) 0.0958(13) Uani 1 1 d . . . . .
H16 H -0.250806 0.770288 0.961390 0.115 Uiso 1 1 calc R U . . .
C17 C -0.1285(5) 0.7761(3) 0.86822(18) 0.0757(10) Uani 1 1 d . . . . .
H17 H -0.049763 0.833785 0.886700 0.091 Uiso 1 1 calc R U . . .
F1A F 0.3014(3) -0.10239(17) 0.84659(12) 0.0995(7) Uani 1 1 d . . . . .
F2A F 0.3104(3) 0.02381(18) 0.94204(11) 0.0944(7) Uani 1 1 d . . . . .
F3A F 0.5194(2) -0.03737(17) 0.89954(12) 0.0960(7) Uani 1 1 d . . . . .
O002 O 0.3344(3) 0.36866(18) 0.75017(11) 0.0711(6) Uani 1 1 d . . . . .
N1A N 0.5013(3) 0.2159(2) 0.74599(12) 0.0574(6) Uani 1 1 d . . . . .
N2A N 0.5213(3) 0.1117(2) 0.78480(13) 0.0598(6) Uani 1 1 d . . . . .
C00V C 0.3817(4) -0.0037(3) 0.8794(2) 0.0687(9) Uani 1 1 d . . . . .
C1A C -0.2610(5) 0.3071(4) 0.9704(2) 0.0785(10) Uani 1 1 d . . . . .
C3A C 0.3960(4) 0.1004(2) 0.83035(15) 0.0546(7) Uani 1 1 d . . . . .
C4A C 0.3025(3) 0.1937(2) 0.82617(14) 0.0511(7) Uani 1 1 d . . . . .
C5A C 0.3729(3) 0.2712(3) 0.77105(15) 0.0556(7) Uani 1 1 d . . . . .
C6A C 0.1601(3) 0.2204(2) 0.86510(15) 0.0534(7) Uani 1 1 d . . . . .
C7A C 0.0424(4) 0.1298(3) 0.87721(17) 0.0609(8) Uani 1 1 d . . . . .
H7A H 0.052(3) 0.044(3) 0.8572(14) 0.067(8) Uiso 1 1 d . . . . .
C8A C -0.0922(4) 0.1572(3) 0.91228(17) 0.0639(8) Uani 1 1 d . . . . .
H8A H -0.174(4) 0.095(3) 0.9191(15) 0.069(9) Uiso 1 1 d . . . . .
C9A C -0.1138(4) 0.2770(3) 0.93414(16) 0.0613(8) Uani 1 1 d . . . . .
C10A C -0.0013(4) 0.3681(3) 0.92012(17) 0.0679(9) Uani 1 1 d . . . . .
H10A H -0.006(4) 0.448(3) 0.935(2) 0.111(13) Uiso 1 1 d . . . . .
C11A C 0.1348(4) 0.3410(3) 0.88670(17) 0.0619(8) Uani 1 1 d . . . . .
H11A H 0.215(3) 0.405(2) 0.8782(14) 0.057(8) Uiso 1 1 d . . . . .
C12A C 0.6276(4) 0.2708(3) 0.70563(15) 0.0568(7) Uani 1 1 d . . . . .
C13A C 0.7799(4) 0.2637(3) 0.72910(17) 0.0714(9) Uani 1 1 d . . . . .
H13A H 0.801305 0.221366 0.770379 0.086 Uiso 1 1 calc R U . . .
C14A C 0.8985(4) 0.3199(3) 0.6907(2) 0.0810(10) Uani 1 1 d . . . . .
H14A H 1.000948 0.315509 0.706034 0.097 Uiso 1 1 calc R U . . .
C15A C 0.8675(5) 0.3827(3) 0.6296(2) 0.0847(11) Uani 1 1 d . . . . .
H15A H 0.948780 0.419620 0.603515 0.102 Uiso 1 1 calc R U . . .
C16A C 0.7164(5) 0.3908(3) 0.60711(18) 0.0811(10) Uani 1 1 d . . . . .
H16A H 0.695565 0.434425 0.566321 0.097 Uiso 1 1 calc R U . . .
C17A C 0.5954(4) 0.3344(3) 0.64477(17) 0.0712(9) Uani 1 1 d . . . . .
H17A H 0.493135 0.339269 0.629304 0.085 Uiso 1 1 calc R U . . .
C019 C 0.5674(4) 0.0053(3) 0.73807(19) 0.0827(10) Uani 1 1 d . . . . .
H01D H 0.485247 -0.022502 0.702928 0.124 Uiso 1 1 calc R U . . .
H01E H 0.586659 -0.059517 0.769071 0.124 Uiso 1 1 calc R U . . .
H01F H 0.660110 0.029136 0.712077 0.124 Uiso 1 1 calc R U . . .
F4A F -0.2922(16) 0.4143(11) 0.9650(10) 0.140(4) Uani 0.4 1 d . U P B 1
F5A F -0.2289(12) 0.3120(16) 1.0484(4) 0.135(4) Uani 0.4 1 d . U P B 1
F6A F -0.3676(13) 0.2266(14) 0.9635(9) 0.133(6) Uani 0.4 1 d . U P B 1
F4B F -0.3657(6) 0.3399(7) 0.9166(3) 0.1069(15) Uani 0.6 1 d . U P B 2
F5B F -0.3430(13) 0.2174(8) 0.9976(6) 0.140(5) Uani 0.6 1 d . U P B 2
F6B F -0.2501(7) 0.3984(9) 1.0166(6) 0.132(3) Uani 0.6 1 d . U P B 2
C8B C 0.077(3) 1.144(3) 0.5540(17) 0.045(8) Uani 0.07 1 d D U P A 2
H8B H 0.005873 1.201817 0.550226 0.054 Uiso 0.07 1 calc R U P A 2
C7B C 0.047(4) 1.045(3) 0.601(2) 0.077(13) Uani 0.07 1 d D U P A 2
H7B H -0.044195 1.035833 0.627537 0.092 Uiso 0.07 1 calc R U P A 2
C11B C 0.305(3) 0.990(4) 0.576(2) 0.073(13) Uani 0.07 1 d D U P A 2
H11B H 0.383760 0.939445 0.584593 0.087 Uiso 0.07 1 calc R U P A 2
C10B C 0.341(4) 1.090(4) 0.533(3) 0.084(15) Uani 0.07 1 d D U P A 2
H10B H 0.441742 1.112735 0.519834 0.101 Uiso 0.07 1 calc R U P A 2

loop_
_atom_site_aniso_label
_atom_site_aniso_U_11
_atom_site_aniso_U_22
_atom_site_aniso_U_33
_atom_site_aniso_U_23
_atom_site_aniso_U_13
_atom_site_aniso_U_12
F1 0.144(2) 0.166(2) 0.149(2) 0.070(2) 0.0890(19) 0.093(2)
F2 0.164(3) 0.121(2) 0.173(3) -0.043(2) 0.057(2) 0.0445(19)
F3 0.0916(19) 0.190(3) 0.147(2) 0.049(2) 0.0258(16) 0.0774(18)
F4 0.159(2) 0.140(2) 0.0644(14) 0.0301(13) 0.0044(14) -0.0291(17)
F5 0.0926(17) 0.0980(14) 0.0922(14) 0.0316(11) -0.0115(11) -0.0177(12)
F6 0.0871(18) 0.149(2) 0.166(2) 0.0942(18) 0.0021(15) 0.0257(15)
O1 0.0737(15) 0.0566(12) 0.0813(14) 0.0111(10) 0.0173(11) 0.0261(11)
N1 0.0606(17) 0.0554(14) 0.0660(15) 0.0100(12) 0.0138(12) 0.0183(12)
N2 0.0628(18) 0.0598(15) 0.0740(17) 0.0108(13) 0.0140(13) 0.0263(13)
C1 0.062(2) 0.095(3) 0.077(3) 0.029(2) -0.0011(18) -0.005(2)
C01A 0.098(3) 0.093(3) 0.088(3) 0.018(2) 0.022(2) 0.046(2)
C01E 0.091(3) 0.074(2) 0.103(3) 0.035(2) 0.014(2) 0.038(2)
C3 0.058(2) 0.0627(18) 0.0616(19) 0.0057(15) 0.0115(15) 0.0194(15)
C4 0.0507(19) 0.0647(18) 0.0560(17) 0.0071(14) 0.0013(13) 0.0151(14)
C5 0.0576(19) 0.0504(16) 0.0563(17) 0.0102(13) 0.0030(13) 0.0122(14)
C6 0.0488(19) 0.067(2) 0.0585(19) 0.0095(15) 0.0012(13) 0.0104(14)
C7 0.064(2) 0.069(2) 0.053(2) 0.0094(17) 0.0049(16) 0.0057(17)
C8 0.065(2) 0.072(2) 0.055(2) 0.0096(18) 0.0036(16) -0.0006(18)
C9 0.0474(19) 0.081(2) 0.065(2) 0.0159(17) 0.0016(14) 0.0012(16)
C10 0.064(2) 0.096(3) 0.052(2) 0.015(2) 0.0088(17) 0.016(2)
C11 0.063(2) 0.072(2) 0.060(2) 0.0013(19) 0.0062(16) 0.0154(18)
C12 0.064(2) 0.0543(17) 0.0546(18) 0.0106(14) 0.0069(15) 0.0134(15)
C13 0.073(3) 0.082(2) 0.071(2) -0.0042(18) 0.0046(18) 0.0042(19)
C14 0.071(3) 0.093(3) 0.109(3) 0.015(2) 0.014(2) -0.003(2)
C15 0.089(3) 0.095(3) 0.106(3) 0.033(3) 0.046(2) 0.020(2)
C16 0.134(4) 0.089(3) 0.066(2) 0.008(2) 0.036(2) 0.015(3)
C17 0.101(3) 0.064(2) 0.062(2) 0.0002(16) 0.0113(19) 0.0051(19)
F1A 0.1143(19) 0.0607(11) 0.1216(17) 0.0207(11) -0.0119(13) -0.0098(12)
F2A 0.1121(18) 0.1014(15) 0.0797(14) 0.0436(11) 0.0200(12) 0.0334(13)
F3A 0.0820(15) 0.0922(14) 0.1231(17) 0.0509(12) -0.0051(12) 0.0285(11)
O002 0.0758(16) 0.0648(13) 0.0809(15) 0.0307(11) 0.0192(11) 0.0298(11)
N1A 0.0561(16) 0.0593(14) 0.0619(15) 0.0182(12) 0.0088(12) 0.0223(12)
N2A 0.0601(17) 0.0552(14) 0.0684(16) 0.0159(12) 0.0064(13) 0.0197(12)
C00V 0.064(2) 0.063(2) 0.082(2) 0.0186(18) 0.0003(18) 0.0130(17)
C1A 0.084(3) 0.068(2) 0.086(3) 0.012(2) 0.027(2) 0.011(2)
C3A 0.057(2) 0.0505(16) 0.0579(17) 0.0096(13) -0.0011(14) 0.0077(14)
C4A 0.0513(18) 0.0518(16) 0.0514(16) 0.0073(13) 0.0014(13) 0.0084(13)
C5A 0.058(2) 0.0561(17) 0.0552(17) 0.0082(14) 0.0038(13) 0.0160(14)
C6A 0.0564(19) 0.0540(17) 0.0506(16) 0.0085(13) 0.0011(13) 0.0056(14)
C7A 0.064(2) 0.0500(18) 0.069(2) 0.0022(15) 0.0039(15) 0.0046(16)
C8A 0.063(2) 0.0550(19) 0.073(2) 0.0086(16) 0.0078(17) 0.0014(17)
C9A 0.064(2) 0.064(2) 0.0569(18) 0.0087(15) 0.0095(15) 0.0067(16)
C10A 0.079(3) 0.061(2) 0.064(2) 0.0017(16) 0.0219(17) 0.0092(18)
C11A 0.073(2) 0.0485(17) 0.064(2) 0.0045(15) 0.0147(16) 0.0016(16)
C12A 0.056(2) 0.0627(18) 0.0542(17) 0.0095(14) 0.0096(14) 0.0126(15)
C13A 0.058(2) 0.091(2) 0.069(2) 0.0165(18) 0.0059(17) 0.0206(18)
C14A 0.060(2) 0.097(3) 0.089(3) 0.016(2) 0.0161(19) 0.0125(19)
C15A 0.083(3) 0.088(2) 0.085(3) 0.011(2) 0.029(2) 0.007(2)
C16A 0.094(3) 0.095(3) 0.059(2) 0.0267(18) 0.0123(19) 0.016(2)
C17A 0.072(2) 0.082(2) 0.063(2) 0.0216(17) 0.0013(17) 0.0114(18)
C019 0.087(3) 0.066(2) 0.100(3) -0.0011(19) 0.012(2) 0.0335(19)
F4A 0.142(9) 0.104(6) 0.194(11) 0.068(8) 0.091(8) 0.068(6)
F5A 0.125(7) 0.220(10) 0.068(5) 0.009(6) 0.029(4) 0.055(7)
F6A 0.057(4) 0.161(12) 0.165(11) -0.066(9) 0.028(6) -0.032(6)
F4B 0.074(3) 0.134(4) 0.118(4) 0.014(4) 0.009(2) 0.036(3)
F5B 0.151(8) 0.105(5) 0.183(9) 0.074(6) 0.108(7) 0.050(5)
F6B 0.093(4) 0.159(7) 0.130(6) -0.080(5) 0.027(4) 0.006(5)
C8B 0.044(10) 0.043(9) 0.047(9) 0.000(5) 0.000(5) 0.004(5)
C7B 0.076(14) 0.078(14) 0.077(14) 0.004(5) 0.004(5) 0.007(5)
C11B 0.073(13) 0.072(13) 0.073(13) 0.003(5) 0.004(5) 0.006(5)
C10B 0.085(15) 0.085(15) 0.084(15) 0.009(5) 0.002(5) 0.009(5)

loop_
_atom_type_symbol
_atom_type_description
_atom_type_scat_dispersion_real
_atom_type_scat_dispersion_imag
_atom_type_scat_source
C C 0.0033 0.0016 'International Tables Vol C Tables 4.2.6.8 and 6.1.1.4'
H H 0.0000 0.0000 'International Tables Vol C Tables 4.2.6.8 and 6.1.1.4'
F F 0.0171 0.0103 'International Tables Vol C Tables 4.2.6.8 and 6.1.1.4'
N N 0.0061 0.0033 'International Tables Vol C Tables 4.2.6.8 and 6.1.1.4'
O O 0.0106 0.0060 'International Tables Vol C Tables 4.2.6.8 and 6.1.1.4'

loop_
_geom_angle_atom_site_label_1
_geom_angle_atom_site_label_2
_geom_angle_atom_site_label_3
_geom_angle
_geom_angle_site_symmetry_1
_geom_angle_site_symmetry_3
_geom_angle_publ_flag
N2 N1 C12 120.3(2) . . ?
C5 N1 N2 110.7(2) . . ?
C5 N1 C12 126.1(2) . . ?
N1 N2 C01E 115.9(2) . . ?
C3 N2 N1 105.8(2) . . ?
C3 N2 C01E 125.9(3) . . ?
F4 C1 F5 106.6(3) . . ?
F4 C1 F6 105.1(3) . . ?
F4 C1 C9 115.0(3) . . ?
F5 C1 F6 104.6(3) . . ?
F5 C1 C9 113.0(3) . . ?
F6 C1 C9 111.7(3) . . ?
F1 C01A F2 108.4(4) . . ?
F1 C01A F3 106.1(4) . . ?
F1 C01A C3 112.8(3) . . ?
F2 C01A F3 105.8(3) . . ?
F2 C01A C3 111.6(4) . . ?
F3 C01A C3 111.6(3) . . ?
N2 C01E H01A 109.5 . . ?
N2 C01E H01B 109.5 . . ?
N2 C01E H01C 109.5 . . ?
H01A C01E H01B 109.5 . . ?
H01A C01E H01C 109.5 . . ?
H01B C01E H01C 109.5 . . ?
N2 C3 C01A 118.4(3) . . ?
N2 C3 C4 112.1(2) . . ?
C4 C3 C01A 129.4(3) . . ?
C3 C4 C5 105.8(3) . . ?
C3 C4 C6 133.0(3) . . ?
C5 C4 C6 121.0(2) . . ?
O1 C5 N1 123.8(3) . . ?
O1 C5 C4 130.9(3) . . ?
N1 C5 C4 105.3(2) . . ?
C7 C6 C4 117.8(3) . . ?
C7 C6 C11 118.1(3) . . ?
C11 C6 C4 124.0(3) . . ?
C7B C6 C4 113.6(14) . . ?
C11B C6 C4 126.1(18) . . ?
C11B C6 C7B 119(2) . . ?
C6 C7 H7 120.3(18) . . ?
C6 C7 C8 121.5(3) . . ?
C8 C7 H7 118.0(18) . . ?
C7 C8 H8 119.6(17) . . ?
C9 C8 C7 120.1(3) . . ?
C9 C8 H8 120.3(18) . . ?
C8 C9 C1 119.4(3) . . ?
C8 C9 C10 119.9(3) . . ?
C10 C9 C1 120.7(3) . . ?
C8B C9 C1 117.1(13) . . ?
C10B C9 C1 120.6(17) . . ?
C10B C9 C8B 120(2) . . ?
C9 C10 H10 117.0(19) . . ?
C11 C10 C9 120.1(3) . . ?
C11 C10 H10 123(2) . . ?
C6 C11 H11 118.4(18) . . ?
C10 C11 C6 120.5(4) . . ?
C10 C11 H11 121.0(18) . . ?
C13 C12 N1 120.5(3) . . ?
C13 C12 C17 120.4(3) . . ?
C17 C12 N1 119.1(3) . . ?
C12 C13 H13 120.1 . . ?
C12 C13 C14 119.8(3) . . ?
C14 C13 H13 120.1 . . ?
C13 C14 H14 119.9 . . ?
C13 C14 C15 120.2(4) . . ?
C15 C14 H14 119.9 . . ?
C14 C15 H15 120.3 . . ?
C16 C15 C14 119.5(4) . . ?
C16 C15 H15 120.3 . . ?
C15 C16 H16 119.5 . . ?
C15 C16 C17 120.9(4) . . ?
C17 C16 H16 119.5 . . ?
C12 C17 C16 119.2(4) . . ?
C12 C17 H17 120.4 . . ?
C16 C17 H17 120.4 . . ?
N2A N1A C12A 120.0(2) . . ?
C5A N1A N2A 110.5(2) . . ?
C5A N1A C12A 126.6(2) . . ?
N1A N2A C019 114.6(2) . . ?
C3A N2A N1A 105.0(2) . . ?
C3A N2A C019 121.1(3) . . ?
F1A C00V C3A 112.1(3) . . ?
F2A C00V F1A 106.9(3) . . ?
F2A C00V F3A 105.9(3) . . ?
F2A C00V C3A 112.2(3) . . ?
F3A C00V F1A 106.9(3) . . ?
F3A C00V C3A 112.3(3) . . ?
F4A C1A C9A 114.4(5) . . ?
F4A C1A F5A 99.0(9) . . ?
F5A C1A C9A 105.7(5) . . ?
F6A C1A C9A 114.9(7) . . ?
F6A C1A F4A 117.9(10) . . ?
F6A C1A F5A 101.5(8) . . ?
F4B C1A C9A 109.5(3) . . ?
F5B C1A C9A 116.2(5) . . ?
F5B C1A F4B 100.5(6) . . ?
F6B C1A C9A 116.1(4) . . ?
F6B C1A F4B 103.0(6) . . ?
F6B C1A F5B 109.6(6) . . ?
N2A C3A C00V 118.5(3) . . ?
C4A C3A N2A 112.9(3) . . ?
C4A C3A C00V 128.5(3) . . ?
C3A C4A C5A 105.3(3) . . ?
C3A C4A C6A 131.8(3) . . ?
C5A C4A C6A 122.9(2) . . ?
O002 C5A N1A 124.2(3) . . ?
O002 C5A C4A 129.6(3) . . ?
N1A C5A C4A 106.1(2) . . ?
C7A C6A C4A 122.1(3) . . ?
C7A C6A C11A 117.6(3) . . ?
C11A C6A C4A 120.1(3) . . ?
C6A C7A H7A 119.6(17) . . ?
C8A C7A C6A 121.2(3) . . ?
C8A C7A H7A 119.1(17) . . ?
C7A C8A H8A 120.8(18) . . ?
C7A C8A C9A 120.1(3) . . ?
C9A C8A H8A 119.0(18) . . ?
C8A C9A C1A 120.2(3) . . ?
C10A C9A C1A 120.4(3) . . ?
C10A C9A C8A 119.4(3) . . ?
C9A C10A H10A 124(3) . . ?
C9A C10A C11A 120.7(3) . . ?
C11A C10A H10A 115(3) . . ?
C6A C11A H11A 118.8(16) . . ?
C10A C11A C6A 120.9(3) . . ?
C10A C11A H11A 120.4(16) . . ?
C13A C12A N1A 120.3(3) . . ?
C17A C12A N1A 119.1(3) . . ?
C17A C12A C13A 120.6(3) . . ?
C12A C13A H13A 120.4 . . ?
C14A C13A C12A 119.1(3) . . ?
C14A C13A H13A 120.4 . . ?
C13A C14A H14A 119.7 . . ?
C13A C14A C15A 120.7(3) . . ?
C15A C14A H14A 119.7 . . ?
C14A C15A H15A 120.0 . . ?
C16A C15A C14A 120.0(4) . . ?
C16A C15A H15A 120.0 . . ?
C15A C16A H16A 119.9 . . ?
C15A C16A C17A 120.3(3) . . ?
C17A C16A H16A 119.9 . . ?
C12A C17A H17A 120.3 . . ?
C16A C17A C12A 119.4(3) . . ?
C16A C17A H17A 120.3 . . ?
N2A C019 H01D 109.5 . . ?
N2A C019 H01E 109.5 . . ?
N2A C019 H01F 109.5 . . ?
H01D C019 H01E 109.5 . . ?
H01D C019 H01F 109.5 . . ?
H01E C019 H01F 109.5 . . ?
C9 C8B H8B 120.4 . . ?
C7B C8B C9 119(3) . . ?
C7B C8B H8B 120.4 . . ?
C6 C7B H7B 121.3 . . ?
C8B C7B C6 117(3) . . ?
C8B C7B H7B 121.3 . . ?
C6 C11B H11B 117.9 . . ?
C6 C11B C10B 124(3) . . ?
C10B C11B H11B 117.9 . . ?
C9 C10B C11B 117(3) . . ?
C9 C10B H10B 121.7 . . ?
C11B C10B H10B 121.7 . . ?

loop_
_geom_bond_atom_site_label_1
_geom_bond_atom_site_label_2
_geom_bond_distance
_geom_bond_site_symmetry_2
_geom_bond_publ_flag
F1 C01A 1.299(4) . ?
F2 C01A 1.317(5) . ?
F3 C01A 1.330(4) . ?
F4 C1 1.315(4) . ?
F5 C1 1.332(4) . ?
F6 C1 1.357(4) . ?
O1 C5 1.225(3) . ?
N1 N2 1.396(3) . ?
N1 C5 1.385(3) . ?
N1 C12 1.435(4) . ?
N2 C01E 1.471(4) . ?
N2 C3 1.366(4) . ?
C1 C9 1.481(4) . ?
C01A C3 1.498(4) . ?
C01E H01A 0.9600 . ?
C01E H01B 0.9600 . ?
C01E H01C 0.9600 . ?
C3 C4 1.368(4) . ?
C4 C5 1.464(4) . ?
C4 C6 1.475(4) . ?
C6 C7 1.384(4) . ?
C6 C11 1.408(4) . ?
C6 C7B 1.433(19) . ?
C6 C11B 1.370(19) . ?
C7 H7 0.99(3) . ?
C7 C8 1.384(4) . ?
C8 H8 1.07(3) . ?
C8 C9 1.371(4) . ?
C9 C10 1.395(5) . ?
C9 C8B 1.440(18) . ?
C9 C10B 1.374(19) . ?
C10 H10 0.96(3) . ?
C10 C11 1.381(5) . ?
C11 H11 0.97(3) . ?
C12 C13 1.372(4) . ?
C12 C17 1.372(4) . ?
C13 H13 0.9300 . ?
C13 C14 1.372(5) . ?
C14 H14 0.9300 . ?
C14 C15 1.374(5) . ?
C15 H15 0.9300 . ?
C15 C16 1.364(5) . ?
C16 H16 0.9300 . ?
C16 C17 1.375(5) . ?
C17 H17 0.9300 . ?
F1A C00V 1.335(4) . ?
F2A C00V 1.329(4) . ?
F3A C00V 1.331(4) . ?
O002 C5A 1.233(3) . ?
N1A N2A 1.406(3) . ?
N1A C5A 1.383(3) . ?
N1A C12A 1.433(4) . ?
N2A C3A 1.372(4) . ?
N2A C019 1.488(3) . ?
C00V C3A 1.492(4) . ?
C1A C9A 1.494(5) . ?
C1A F4A 1.245(8) . ?
C1A F5A 1.430(9) . ?
C1A F6A 1.218(11) . ?
C1A F4B 1.403(6) . ?
C1A F5B 1.292(9) . ?
C1A F6B 1.260(6) . ?
C3A C4A 1.369(4) . ?
C4A C5A 1.458(4) . ?
C4A C6A 1.471(4) . ?
C6A C7A 1.389(4) . ?
C6A C11A 1.398(4) . ?
C7A H7A 1.00(3) . ?
C7A C8A 1.382(4) . ?
C8A H8A 0.96(3) . ?
C8A C9A 1.383(4) . ?
C9A C10A 1.371(4) . ?
C10A H10A 0.91(3) . ?
C10A C11A 1.378(4) . ?
C11A H11A 0.97(3) . ?
C12A C13A 1.387(4) . ?
C12A C17A 1.380(4) . ?
C13A H13A 0.9300 . ?
C13A C14A 1.371(5) . ?
C14A H14A 0.9300 . ?
C14A C15A 1.376(5) . ?
C15A H15A 0.9300 . ?
C15A C16A 1.373(5) . ?
C16A H16A 0.9300 . ?
C16A C17A 1.379(5) . ?
C17A H17A 0.9300 . ?
C019 H01D 0.9600 . ?
C019 H01E 0.9600 . ?
C019 H01F 0.9600 . ?
C8B H8B 0.9300 . ?
C8B C7B 1.432(19) . ?
C7B H7B 0.9300 . ?
C11B H11B 0.9300 . ?
C11B C10B 1.40(2) . ?
C10B H10B 0.9300 . ?

loop_
_geom_torsion_atom_site_label_1
_geom_torsion_atom_site_label_2
_geom_torsion_atom_site_label_3
_geom_torsion_atom_site_label_4
_geom_torsion
_geom_torsion_site_symmetry_1
_geom_torsion_site_symmetry_2
_geom_torsion_site_symmetry_3
_geom_torsion_site_symmetry_4
_geom_torsion_publ_flag
F1 C01A C3 N2 176.6(3) . . . . ?
F1 C01A C3 C4 -6.6(6) . . . . ?
F2 C01A C3 N2 54.3(4) . . . . ?
F2 C01A C3 C4 -129.0(4) . . . . ?
F3 C01A C3 N2 -63.9(5) . . . . ?
F3 C01A C3 C4 112.8(4) . . . . ?
F4 C1 C9 C8 174.0(3) . . . . ?
F4 C1 C9 C10 -7.8(5) . . . . ?
F4 C1 C9 C8B -126.7(16) . . . . ?
F4 C1 C9 C10B 71(2) . . . . ?
F5 C1 C9 C8 51.3(5) . . . . ?
F5 C1 C9 C10 -130.5(4) . . . . ?
F5 C1 C9 C8B 110.6(16) . . . . ?
F5 C1 C9 C10B -52(2) . . . . ?
F6 C1 C9 C8 -66.3(4) . . . . ?
F6 C1 C9 C10 111.9(4) . . . . ?
F6 C1 C9 C8B -7.1(17) . . . . ?
F6 C1 C9 C10B -169(2) . . . . ?
N1 N2 C3 C01A 171.5(3) . . . . ?
N1 N2 C3 C4 -5.8(3) . . . . ?
N1 C12 C13 C14 -179.6(3) . . . . ?
N1 C12 C17 C16 179.1(3) . . . . ?
N2 N1 C5 O1 174.3(3) . . . . ?
N2 N1 C5 C4 -4.0(3) . . . . ?
N2 N1 C12 C13 -57.9(4) . . . . ?
N2 N1 C12 C17 121.6(3) . . . . ?
N2 C3 C4 C5 3.4(4) . . . . ?
N2 C3 C4 C6 -172.2(3) . . . . ?
C1 C9 C10 C11 -177.8(3) . . . . ?
C1 C9 C8B C7B 179(3) . . . . ?
C1 C9 C10B C11B -176(3) . . . . ?
C01A C3 C4 C5 -173.5(3) . . . . ?
C01A C3 C4 C6 10.9(6) . . . . ?
C01E N2 C3 C01A 31.6(5) . . . . ?
C01E N2 C3 C4 -145.7(3) . . . . ?
C3 C4 C5 O1 -177.7(3) . . . . ?
C3 C4 C5 N1 0.4(3) . . . . ?
C3 C4 C6 C7 -143.5(4) . . . . ?
C3 C4 C6 C11 40.2(5) . . . . ?
C3 C4 C6 C7B 158(2) . . . . ?
C3 C4 C6 C11B -37(2) . . . . ?
C4 C6 C7 C8 -177.1(3) . . . . ?
C4 C6 C11 C10 177.0(3) . . . . ?
C4 C6 C7B C8B 177(3) . . . . ?
C4 C6 C11B C10B -172(3) . . . . ?
C5 N1 N2 C01E 150.6(3) . . . . ?
C5 N1 N2 C3 6.0(3) . . . . ?
C5 N1 C12 C13 100.8(3) . . . . ?
C5 N1 C12 C17 -79.7(4) . . . . ?
C5 C4 C6 C7 41.3(4) . . . . ?
C5 C4 C6 C11 -134.9(3) . . . . ?
C5 C4 C6 C7B -17(2) . . . . ?
C5 C4 C6 C11B 148(2) . . . . ?
C6 C4 C5 O1 -1.4(5) . . . . ?
C6 C4 C5 N1 176.7(3) . . . . ?
C6 C7 C8 C9 0.4(5) . . . . ?
C6 C11B C10B C9 -9(7) . . . . ?
C7 C6 C11 C10 0.7(5) . . . . ?
C7 C8 C9 C1 177.9(3) . . . . ?
C7 C8 C9 C10 -0.3(5) . . . . ?
C8 C9 C10 C11 0.4(5) . . . . ?
C9 C10 C11 C6 -0.6(5) . . . . ?
C9 C8B C7B C6 1(5) . . . . ?
C11 C6 C7 C8 -0.7(5) . . . . ?
C12 N1 N2 C01E -47.7(4) . . . . ?
C12 N1 N2 C3 167.7(3) . . . . ?
C12 N1 C5 O1 13.9(5) . . . . ?
C12 N1 C5 C4 -164.4(3) . . . . ?
C12 C13 C14 C15 -0.6(5) . . . . ?
C13 C12 C17 C16 -1.5(5) . . . . ?
C13 C14 C15 C16 0.8(6) . . . . ?
C14 C15 C16 C17 -1.3(6) . . . . ?
C15 C16 C17 C12 1.6(6) . . . . ?
C17 C12 C13 C14 1.0(5) . . . . ?
F1A C00V C3A N2A -90.2(4) . . . . ?
F1A C00V C3A C4A 93.2(4) . . . . ?
F2A C00V C3A N2A 149.4(3) . . . . ?
F2A C00V C3A C4A -27.2(5) . . . . ?
F3A C00V C3A N2A 30.2(4) . . . . ?
F3A C00V C3A C4A -146.4(3) . . . . ?
N1A N2A C3A C00V 179.5(3) . . . . ?
N1A N2A C3A C4A -3.4(3) . . . . ?
N1A C12A C13A C14A -178.3(3) . . . . ?
N1A C12A C17A C16A 178.0(3) . . . . ?
N2A N1A C5A O002 175.0(3) . . . . ?
N2A N1A C5A C4A -3.2(3) . . . . ?
N2A N1A C12A C13A -29.9(4) . . . . ?
N2A N1A C12A C17A 152.3(3) . . . . ?
N2A C3A C4A C5A 1.5(3) . . . . ?
N2A C3A C4A C6A -178.7(3) . . . . ?
C00V C3A C4A C5A 178.2(3) . . . . ?
C00V C3A C4A C6A -1.9(5) . . . . ?
C1A C9A C10A C11A 180.0(3) . . . . ?
C3A C4A C5A O002 -176.9(3) . . . . ?
C3A C4A C5A N1A 1.1(3) . . . . ?
C3A C4A C6A C7A -42.2(5) . . . . ?
C3A C4A C6A C11A 142.3(3) . . . . ?
C4A C6A C7A C8A -178.4(3) . . . . ?
C4A C6A C11A C10A 176.9(3) . . . . ?
C5A N1A N2A C3A 4.0(3) . . . . ?
C5A N1A N2A C019 139.4(3) . . . . ?
C5A N1A C12A C13A 129.0(3) . . . . ?
C5A N1A C12A C17A -48.7(4) . . . . ?
C5A C4A C6A C7A 137.7(3) . . . . ?
C5A C4A C6A C11A -37.8(4) . . . . ?
C6A C4A C5A O002 3.2(5) . . . . ?
C6A C4A C5A N1A -178.8(2) . . . . ?
C6A C7A C8A C9A 1.9(5) . . . . ?
C7A C6A C11A C10A 1.2(5) . . . . ?
C7A C8A C9A C1A 178.5(3) . . . . ?
C7A C8A C9A C10A 0.6(5) . . . . ?
C8A C9A C10A C11A -2.1(5) . . . . ?
C9A C10A C11A C6A 1.2(5) . . . . ?
C11A C6A C7A C8A -2.8(4) . . . . ?
C12A N1A N2A C3A 166.1(2) . . . . ?
C12A N1A N2A C019 -58.5(3) . . . . ?
C12A N1A C5A O002 14.4(5) . . . . ?
C12A N1A C5A C4A -163.8(3) . . . . ?
C12A C13A C14A C15A 0.0(5) . . . . ?
C13A C12A C17A C16A 0.2(5) . . . . ?
C13A C14A C15A C16A 0.8(5) . . . . ?
C14A C15A C16A C17A -1.1(5) . . . . ?
C15A C16A C17A C12A 0.6(5) . . . . ?
C17A C12A C13A C14A -0.5(5) . . . . ?
C019 N2A C3A C00V 47.8(4) . . . . ?
C019 N2A C3A C4A -135.1(3) . . . . ?
F4A C1A C9A C8A -156.8(11) . . . . ?
F4A C1A C9A C10A 21.1(12) . . . . ?
F5A C1A C9A C8A 95.4(9) . . . . ?
F5A C1A C9A C10A -86.7(9) . . . . ?
F6A C1A C9A C8A -15.8(11) . . . . ?
F6A C1A C9A C10A 162.1(10) . . . . ?
F4B C1A C9A C8A -94.7(5) . . . . ?
F4B C1A C9A C10A 83.2(6) . . . . ?
F5B C1A C9A C8A 18.2(9) . . . . ?
F5B C1A C9A C10A -163.9(8) . . . . ?
F6B C1A C9A C8A 149.3(8) . . . . ?
F6B C1A C9A C10A -32.8(9) . . . . ?
C8B C9 C10B C11B 22(5) . . . . ?
C7B C6 C11B C10B -8(6) . . . . ?
C11B C6 C7B C8B 11(5) . . . . ?
C10B C9 C8B C7B -18(5) . . . . ?
